data_4330686
loop_
_publ_author_name
'Xiaofeng Zhang'
'Deguang Huang'
'Yu-Sheng Chen'
'R. H. Holm'

_publ_section_title
;
 Synthesis of Binucleating Macrocycles and Their Nickel(II) Hydroxo- and
 Cyano-Bridged Complexes with Divalent Ions: Anatomical Variation of
 Ligand Features
;
_journal_name_full 'Inorganic Chemistry'
_journal_page_first 11017
_journal_page_last 11029
_journal_paper_doi 10.1021/ic301506x
_journal_volume 51
_journal_year 2012
_chemical_formula_moiety 'C23 H22 Cu N3 O3, C8 H20 N'
_chemical_formula_sum 'C31 H42 Cu N4 O3'
_chemical_formula_weight 582.23
_chemical_name_common (Et4N)[Cu(pyN2Me2)OH]
_space_group_IT_number 36
_symmetry_cell_setting orthorhombic
_symmetry_space_group_name_Hall 'C 2c -2'
_symmetry_space_group_name_H-M 'C m c 21'
_atom_sites_solution_hydrogens geom
_atom_sites_solution_primary direct
_atom_sites_solution_secondary difmap
_audit_creation_method
;
SHELXL-97

The cation Et4N+ in this structure was located in a special position (mirror
symmetry). Carbon atoms on its chains were mostly disordered. The
temperature factors of these atoms were evened out by commands DELU
and SIMU. Thus the final refinement of this model gave a satisfied result.
Hydrogen atoms were not added to Et4N+ cation due to its highly
symmetrical structure and disordered atoms, but they were included in
the reported formula.
;
_cell_angle_alpha 90.00
_cell_angle_beta 90.00
_cell_angle_gamma 90.00
_cell_formula_units_Z 4
_cell_length_a 14.6152(12)
_cell_length_b 14.0240(11)
_cell_length_c 14.7774(12)
_cell_measurement_reflns_used 9275
_cell_measurement_temperature 100(2)
_cell_measurement_theta_max 27.62
_cell_measurement_theta_min 2.44
_cell_volume 3028.8(4)
_computing_cell_refinement 'Bruker SAINT'
_computing_data_collection 'Bruker APEX2'
_computing_data_reduction 'Bruker SAINT'
_computing_molecular_graphics 'Bruker SHELXTL'
_computing_publication_material 'Bruker SHELXTL'
_computing_structure_refinement 'SHELXL-97 (Sheldrick, 1997)'
_computing_structure_solution 'SHELXS-97 (Sheldrick, 1990)'
_diffrn_ambient_temperature 100(2)
_diffrn_measured_fraction_theta_full 1.000
_diffrn_measured_fraction_theta_max 0.998
_diffrn_measurement_device_type 'Bruker APEX-II CCD'
_diffrn_measurement_method '\f and \w scans'
_diffrn_radiation_monochromator graphite
_diffrn_radiation_source 'fine-focus sealed tube'
_diffrn_radiation_type MoK\a
_diffrn_radiation_wavelength 0.71073
_diffrn_reflns_av_R_equivalents 0.0378
_diffrn_reflns_av_sigmaI/netI 0.0314
_diffrn_reflns_limit_h_max 19
_diffrn_reflns_limit_h_min -19
_diffrn_reflns_limit_k_max 18
_diffrn_reflns_limit_k_min -18
_diffrn_reflns_limit_l_max 19
_diffrn_reflns_limit_l_min -19
_diffrn_reflns_number 24461
_diffrn_reflns_theta_full 27.50
_diffrn_reflns_theta_max 27.91
_diffrn_reflns_theta_min 2.01
_diffrn_standards_number 0
_exptl_absorpt_coefficient_mu 0.758
_exptl_absorpt_correction_T_max 0.9281
_exptl_absorpt_correction_T_min 0.7031
_exptl_absorpt_correction_type multi-scan
_exptl_absorpt_process_details SADABS
_exptl_crystal_colour purple
_exptl_crystal_density_diffrn 1.277
_exptl_crystal_density_meas ?
_exptl_crystal_description Column
_exptl_crystal_F_000 1236
_exptl_crystal_size_max 0.50
_exptl_crystal_size_mid 0.16
_exptl_crystal_size_min 0.10
_refine_diff_density_max 0.668
_refine_diff_density_min -0.448
_refine_diff_density_rms 0.079
_refine_ls_abs_structure_details 'Flack H D (1983), Acta Cryst. A39, 876-881'
_refine_ls_abs_structure_Flack 0.009(15)
_refine_ls_extinction_method none
_refine_ls_goodness_of_fit_ref 1.073
_refine_ls_hydrogen_treatment constr
_refine_ls_matrix_type full
_refine_ls_number_parameters 208
_refine_ls_number_reflns 3755
_refine_ls_number_restraints 61
_refine_ls_restrained_S_all 1.091
_refine_ls_R_factor_all 0.0419
_refine_ls_R_factor_gt 0.0391
_refine_ls_shift/su_max 0.000
_refine_ls_shift/su_mean 0.000
_refine_ls_structure_factor_coef Fsqd
_refine_ls_weighting_details 'calc w=1/[\s^2^(Fo^2^)+(0.0663P)^2^+3.3199P] where P=(Fo^2^+2Fc^2^)/3'
_refine_ls_weighting_scheme calc
_refine_ls_wR_factor_gt 0.1057
_refine_ls_wR_factor_ref 0.1101
_reflns_number_gt 3564
_reflns_number_total 3755
_reflns_threshold_expression >2sigma(I)
_cod_data_source_file ic301506x_si_002_04.cif
_cod_data_source_block compound7
_cod_depositor_comments
;
The following automatic conversions were performed:

'_exptl_crystal_density_meas' value 'none' was changed to '?' - the
value is perceived as not measured.

Automatic conversion script
Id: cif_fix_values 3008 2015-01-20 13:52:24Z robertas 
;
_cod_database_code 4330686

loop_
_symmetry_equiv_pos_as_xyz
'x, y, z'
'-x, -y, z+1/2'
'x, -y, z+1/2'
'-x, y, z'
'x+1/2, y+1/2, z'
'-x+1/2, -y+1/2, z+1/2'
'x+1/2, -y+1/2, z+1/2'
'-x+1/2, y+1/2, z'

loop_
_atom_site_label
_atom_site_type_symbol
_atom_site_fract_x
_atom_site_fract_y
_atom_site_fract_z
_atom_site_U_iso_or_equiv
_atom_site_adp_type
_atom_site_occupancy
_atom_site_symmetry_multiplicity
_atom_site_calc_flag
_atom_site_refinement_flags
_atom_site_disorder_group
Cu1 Cu 1.0000 0.04950(3) 0.79201(2) 0.01883(12) Uani 1 2 d S .
O1 O 0.75927(13) -0.05962(14) 0.69538(14) 0.0256(4) Uani 1 1 d . .
O2 O 1.0000 0.1538(2) 0.8681(2) 0.0322(7) Uani 1 2 d S .
H2A H 1.0542 0.1699 0.8794 0.048 Uiso 0.50 1 calc PR .
N1 N 0.86497(15) 0.02917(16) 0.77827(15) 0.0220(5) Uani 1 1 d . .
N2 N 1.0000 -0.0523(2) 0.7048(2) 0.0166(6) Uani 1 2 d S .
C1 C 0.83832(18) -0.03591(19) 0.71783(18) 0.0198(5) Uani 1 1 d . .
C2 C 0.92012(16) -0.08462(18) 0.67445(17) 0.0181(5) Uani 1 1 d . .
C3 C 0.91758(18) -0.15395(18) 0.60785(18) 0.0204(5) Uani 1 1 d . .
H3A H 0.8609 -0.1776 0.5858 0.024 Uiso 1 1 calc R .
C4 C 1.0000 -0.1880(3) 0.5741(2) 0.0212(7) Uani 1 2 d S .
H4A H 1.0000 -0.2348 0.5277 0.032 Uiso 1 2 calc SR .
C5 C 0.79756(18) 0.0832(2) 0.82515(19) 0.0228(5) Uani 1 1 d . .
C6 C 0.75258(17) 0.15895(18) 0.7834(2) 0.0261(5) Uani 1 1 d . .
C7 C 0.69118(19) 0.2137(2) 0.8335(2) 0.0304(6) Uani 1 1 d . .
H7A H 0.6606 0.2656 0.8053 0.036 Uiso 1 1 calc R .
C8 C 0.6740(2) 0.1939(2) 0.9236(2) 0.0317(6) Uani 1 1 d . .
H8A H 0.6314 0.2313 0.9567 0.038 Uiso 1 1 calc R .
C9 C 0.71991(19) 0.1184(2) 0.9656(2) 0.0281(6) Uani 1 1 d . .
H9A H 0.7084 0.1048 1.0275 0.034 Uiso 1 1 calc R .
C10 C 0.7824(2) 0.0626(2) 0.91744(19) 0.0246(5) Uani 1 1 d . .
C11 C 0.8340(2) -0.0174(2) 0.9631(2) 0.0289(6) Uani 1 1 d . .
H11A H 0.8153 -0.0216 1.0267 0.043 Uiso 1 1 calc R .
H11B H 0.8999 -0.0048 0.9598 0.043 Uiso 1 1 calc R .
H11C H 0.8203 -0.0778 0.9326 0.043 Uiso 1 1 calc R .
C12 C 0.7713(2) 0.1822(2) 0.6848(2) 0.0318(6) Uani 1 1 d . .
H12A H 0.8160 0.1368 0.6604 0.048 Uiso 1 1 calc R .
H12B H 0.7958 0.2470 0.6800 0.048 Uiso 1 1 calc R .
H12C H 0.7143 0.1777 0.6502 0.048 Uiso 1 1 calc R .
N3 N 1.0000 0.4302(3) 0.7865(4) 0.0383(5) Uani 1 2 d SU .
C14 C 1.0000 0.5939(4) 0.7082(4) 0.0393(7) Uani 1 2 d SU .
C16 C 0.9766(4) 0.3681(5) 0.6231(5) 0.0408(8) Uani 0.50 1 d PU .
C13 C 0.9408(4) 0.5209(5) 0.7595(5) 0.0388(5) Uani 0.50 1 d PU 1
C17 C 0.9259(4) 0.3575(5) 0.8234(5) 0.0398(5) Uani 0.50 1 d PU 1
C15 C 0.9587(5) 0.3854(5) 0.7035(5) 0.0393(6) Uani 0.50 1 d PU 2
C17' C 0.9331(5) 0.4575(5) 0.8534(6) 0.0396(5) Uani 0.50 1 d PU 2
C18 C 0.8843(2) 0.3769(3) 0.9029(3) 0.0427(5) Uani 1 1 d U .

loop_
_atom_site_aniso_label
_atom_site_aniso_U_11
_atom_site_aniso_U_22
_atom_site_aniso_U_33
_atom_site_aniso_U_23
_atom_site_aniso_U_13
_atom_site_aniso_U_12
Cu1 0.01624(18) 0.02110(19) 0.01913(19) -0.0043(2) 0.000 0.000
O1 0.0161(9) 0.0344(11) 0.0263(10) -0.0048(8) -0.0009(7) -0.0015(7)
O2 0.0311(15) 0.0299(15) 0.0354(16) -0.0104(13) 0.000 0.000
N1 0.0158(9) 0.0286(11) 0.0215(14) -0.0043(9) -0.0004(8) 0.0035(8)
N2 0.0157(14) 0.0177(14) 0.0164(14) -0.0008(11) 0.000 0.000
C1 0.0164(11) 0.0237(12) 0.0193(12) -0.0003(9) 0.0011(9) 0.0005(9)
C2 0.0159(11) 0.0205(11) 0.0177(11) 0.0023(9) 0.0007(9) 0.0019(9)
C3 0.0191(11) 0.0219(12) 0.0201(12) -0.0012(10) -0.0006(9) -0.0038(10)
C4 0.0259(18) 0.0182(16) 0.0194(17) 0.0002(13) 0.000 0.000
C5 0.0163(11) 0.0288(13) 0.0232(11) -0.0057(10) -0.0007(9) 0.0007(10)
C6 0.0211(11) 0.0296(12) 0.0275(14) -0.0036(13) -0.0026(12) 0.0018(9)
C7 0.0242(13) 0.0325(15) 0.0344(15) -0.0057(12) -0.0030(12) 0.0095(12)
C8 0.0237(13) 0.0363(15) 0.0351(15) -0.0125(12) 0.0046(12) 0.0056(12)
C9 0.0242(13) 0.0360(15) 0.0241(12) -0.0065(11) 0.0012(10) 0.0010(12)
C10 0.0207(13) 0.0297(13) 0.0232(13) -0.0049(10) -0.0009(10) 0.0008(10)
C11 0.0285(14) 0.0337(14) 0.0245(12) -0.0017(11) 0.0011(11) 0.0039(12)
C12 0.0322(15) 0.0366(15) 0.0266(15) 0.0010(12) -0.0007(12) 0.0085(13)
N3 0.0243(9) 0.0431(11) 0.0474(11) 0.0109(10) 0.000 0.000
C14 0.0264(12) 0.0435(14) 0.0481(14) 0.0144(13) 0.000 0.000
C16 0.0254(15) 0.0507(16) 0.0462(15) 0.0048(15) -0.0012(12) -0.0029(12)
C13 0.0252(10) 0.0430(12) 0.0481(12) 0.0123(11) 0.0006(6) 0.0001(6)
C17 0.0255(10) 0.0436(11) 0.0503(12) 0.0117(11) 0.0023(7) 0.0006(7)
C15 0.0245(12) 0.0474(13) 0.0461(13) 0.0066(13) -0.0006(9) -0.0013(9)
C17' 0.0255(9) 0.0435(11) 0.0497(11) 0.0118(10) 0.0024(6) 0.0008(6)
C18 0.0282(10) 0.0455(11) 0.0546(12) 0.0127(11) 0.0054(8) 0.0018(8)

loop_
_atom_type_symbol
_atom_type_description
_atom_type_scat_dispersion_real
_atom_type_scat_dispersion_imag
_atom_type_scat_source
C C 0.0033 0.0016 'International Tables Vol C Tables 4.2.6.8 and 6.1.1.4'
H H 0.0000 0.0000 'International Tables Vol C Tables 4.2.6.8 and 6.1.1.4'
N N 0.0061 0.0033 'International Tables Vol C Tables 4.2.6.8 and 6.1.1.4'
O O 0.0106 0.0060 'International Tables Vol C Tables 4.2.6.8 and 6.1.1.4'
Cu Cu 0.3201 1.2651 'International Tables Vol C Tables 4.2.6.8 and 6.1.1.4'

loop_
_geom_angle_atom_site_label_1
_geom_angle_atom_site_label_2
_geom_angle_atom_site_label_3
_geom_angle
_geom_angle_site_symmetry_1
_geom_angle_site_symmetry_3
O2 Cu1 N2 175.47(14) . .
O2 Cu1 N1 100.05(6) . 4_755
N2 Cu1 N1 80.01(6) . 4_755
O2 Cu1 N1 100.05(6) . .
N2 Cu1 N1 80.01(6) . .
N1 Cu1 N1 159.88(12) 4_755 .
Cu1 O2 H2A 109.5 . .
C1 N1 C5 119.2(2) . .
C1 N1 Cu1 116.89(17) . .
C5 N1 Cu1 123.82(17) . .
C2 N2 C2 122.7(3) 4_755 .
C2 N2 Cu1 118.60(15) 4_755 .
C2 N2 Cu1 118.60(15) . .
O1 C1 N1 129.1(2) . .
O1 C1 C2 119.8(2) . .
N1 C1 C2 111.1(2) . .
N2 C2 C3 120.2(2) . .
N2 C2 C1 113.3(2) . .
C3 C2 C1 126.5(2) . .
C2 C3 C4 118.3(2) . .
C2 C3 H3A 120.9 . .
C4 C3 H3A 120.9 . .
C3 C4 C3 120.4(3) 4_755 .
C3 C4 H4A 119.8 4_755 .
C3 C4 H4A 119.8 . .
C6 C5 C10 120.7(3) . .
C6 C5 N1 121.1(3) . .
C10 C5 N1 118.0(3) . .
C5 C6 C7 119.2(3) . .
C5 C6 C12 120.2(3) . .
C7 C6 C12 120.5(3) . .
C8 C7 C6 121.1(3) . .
C8 C7 H7A 119.4 . .
C6 C7 H7A 119.4 . .
C7 C8 C9 119.5(3) . .
C7 C8 H8A 120.3 . .
C9 C8 H8A 120.3 . .
C10 C9 C8 120.8(3) . .
C10 C9 H9A 119.6 . .
C8 C9 H9A 119.6 . .
C9 C10 C5 118.6(3) . .
C9 C10 C11 121.0(3) . .
C5 C10 C11 120.4(3) . .
C10 C11 H11A 109.5 . .
C10 C11 H11B 109.5 . .
H11A C11 H11B 109.5 . .
C10 C11 H11C 109.5 . .
H11A C11 H11C 109.5 . .
H11B C11 H11C 109.5 . .
C6 C12 H12A 109.5 . .
C6 C12 H12B 109.5 . .
H12A C12 H12B 109.5 . .
C6 C12 H12C 109.5 . .
H12A C12 H12C 109.5 . .
H12B C12 H12C 109.5 . .
C17' N3 C17' 85.4(7) 4_755 .
C17' N3 C15 160.3(5) 4_755 .
C17' N3 C15 113.4(4) . .
C17' N3 C15 113.4(4) 4_755 4_755
C17' N3 C15 160.3(5) . 4_755
C15 N3 C15 47.3(6) . 4_755
C17' N3 C13 65.8(4) 4_755 4_755
C17' N3 C13 109.2(5) . 4_755
C15 N3 C13 110.4(5) . 4_755
C15 N3 C13 84.9(5) 4_755 4_755
C17' N3 C13 109.2(5) 4_755 .
C17' N3 C13 65.8(4) . .
C15 N3 C13 84.9(5) . .
C15 N3 C13 110.4(5) 4_755 .
C13 N3 C13 66.0(5) 4_755 .
C17' N3 C17 58.1(4) 4_755 4_755
C17' N3 C17 113.5(5) . 4_755
C15 N3 C17 106.6(5) . 4_755
C15 N3 C17 74.7(4) 4_755 4_755
C13 N3 C17 103.2(3) 4_755 4_755
C13 N3 C17 166.8(5) . 4_755
C17' N3 C17 113.5(5) 4_755 .
C17' N3 C17 58.1(4) . .
C15 N3 C17 74.7(4) . .
C15 N3 C17 106.6(5) 4_755 .
C13 N3 C17 166.8(5) 4_755 .
C13 N3 C17 103.2(3) . .
C17 N3 C17 86.3(5) 4_755 .
C13 C14 C13 68.4(5) . 4_755
C16 C16 C15 102.2(4) 4_755 .
C16 C16 C15 52.1(3) 4_755 4_755
C15 C16 C15 50.1(6) . 4_755
C14 C13 N3 110.4(4) . .
C14 C13 C13 55.8(3) . 4_755
N3 C13 C13 57.0(2) . 4_755
C18 C17 N3 118.5(6) . .
C15 C15 C16 77.8(4) 4_755 .
C15 C15 N3 66.3(3) 4_755 .
C16 C15 N3 141.0(6) . .
C15 C15 C16 52.1(3) 4_755 4_755
C16 C15 C16 25.7(4) . 4_755
N3 C15 C16 116.7(5) . 4_755
N3 C17' C18 116.8(5) . .
N3 C17' C17' 47.3(4) . 4_755
C18 C17' C17' 117.9(3) . 4_755
C17 C18 C17' 61.3(5) . .

loop_
_geom_bond_atom_site_label_1
_geom_bond_atom_site_label_2
_geom_bond_distance
_geom_bond_site_symmetry_2
Cu1 O2 1.845(3) .
Cu1 N2 1.924(3) .
Cu1 N1 2.004(2) 4_755
Cu1 N1 2.004(2) .
O1 C1 1.247(3) .
O2 H2A 0.8400 .
N1 C1 1.335(3) .
N1 C5 1.423(3) .
N2 C2 1.330(3) 4_755
N2 C2 1.330(3) .
C1 C2 1.519(3) .
C2 C3 1.384(4) .
C3 C4 1.388(3) .
C3 H3A 0.9500 .
C4 C3 1.388(3) 4_755
C4 H4A 0.9500 .
C5 C6 1.393(4) .
C5 C10 1.412(4) .
C6 C7 1.394(4) .
C6 C12 1.518(4) .
C7 C8 1.383(4) .
C7 H7A 0.9500 .
C8 C9 1.398(4) .
C8 H8A 0.9500 .
C9 C10 1.398(4) .
C9 H9A 0.9500 .
C10 C11 1.511(4) .
C11 H11A 0.9800 .
C11 H11B 0.9800 .
C11 H11C 0.9800 .
C12 H12A 0.9800 .
C12 H12B 0.9800 .
C12 H12C 0.9800 .
N3 C17' 1.442(9) 4_755
N3 C17' 1.442(9) .
N3 C15 1.505(9) .
N3 C15 1.505(9) 4_755
N3 C13 1.589(7) 4_755
N3 C13 1.589(7) .
N3 C17 1.584(7) 4_755
N3 C17 1.584(7) .
C14 C13 1.540(8) .
C14 C13 1.540(8) 4_755
C16 C16 0.683(11) 4_755
C16 C15 1.241(10) .
C16 C15 1.538(10) 4_755
C13 C13 1.731(13) 4_755
C17 C18 1.351(8) .
C15 C15 1.207(13) 4_755
C15 C16 1.538(10) 4_755
C17' C18 1.524(8) .
C17' C17' 1.957(14) 4_755

loop_
_geom_torsion_atom_site_label_1
_geom_torsion_atom_site_label_2
_geom_torsion_atom_site_label_3
_geom_torsion_atom_site_label_4
_geom_torsion
_geom_torsion_site_symmetry_1
_geom_torsion_site_symmetry_4
O2 Cu1 N1 C1 172.6(2) . .
N2 Cu1 N1 C1 -2.8(2) . .
N1 Cu1 N1 C1 -9.6(5) 4_755 .
O2 Cu1 N1 C5 -3.9(3) . .
N2 Cu1 N1 C5 -179.3(2) . .
N1 Cu1 N1 C5 173.9(3) 4_755 .
O2 Cu1 N2 C2 88.6(2) . 4_755
N1 Cu1 N2 C2 -2.6(2) 4_755 4_755
N1 Cu1 N2 C2 179.8(3) . 4_755
O2 Cu1 N2 C2 -88.6(2) . .
N1 Cu1 N2 C2 -179.8(3) 4_755 .
N1 Cu1 N2 C2 2.6(2) . .
C5 N1 C1 O1 -1.3(4) . .
Cu1 N1 C1 O1 -178.0(2) . .
C5 N1 C1 C2 179.2(2) . .
Cu1 N1 C1 C2 2.5(3) . .
C2 N2 C2 C3 -0.8(5) 4_755 .
Cu1 N2 C2 C3 176.3(2) . .
C2 N2 C2 C1 -179.0(2) 4_755 .
Cu1 N2 C2 C1 -1.9(3) . .
O1 C1 C2 N2 -180.0(3) . .
N1 C1 C2 N2 -0.5(3) . .
O1 C1 C2 C3 1.9(4) . .
N1 C1 C2 C3 -178.5(2) . .
N2 C2 C3 C4 -0.1(4) . .
C1 C2 C3 C4 177.8(3) . .
C2 C3 C4 C3 1.0(5) . 4_755
C1 N1 C5 C6 -77.2(3) . .
Cu1 N1 C5 C6 99.2(3) . .
C1 N1 C5 C10 107.5(3) . .
Cu1 N1 C5 C10 -76.1(3) . .
C10 C5 C6 C7 -0.9(4) . .
N1 C5 C6 C7 -176.0(2) . .
C10 C5 C6 C12 178.3(3) . .
N1 C5 C6 C12 3.2(4) . .
C5 C6 C7 C8 -0.3(4) . .
C12 C6 C7 C8 -179.4(3) . .
C6 C7 C8 C9 0.8(5) . .
C7 C8 C9 C10 -0.3(4) . .
C8 C9 C10 C5 -0.8(4) . .
C8 C9 C10 C11 178.4(3) . .
C6 C5 C10 C9 1.4(4) . .
N1 C5 C10 C9 176.7(2) . .
C6 C5 C10 C11 -177.8(3) . .
N1 C5 C10 C11 -2.5(4) . .
C13 C14 C13 N3 -17.1(7) 4_755 .
C17' N3 C13 C14 67.8(7) 4_755 .
C17' N3 C13 C14 143.3(7) . .
C15 N3 C13 C14 -98.2(6) . .
C15 N3 C13 C14 -57.6(6) 4_755 .
C13 N3 C13 C14 16.8(7) 4_755 .
C17 N3 C13 C14 53(3) 4_755 .
C17 N3 C13 C14 -171.2(5) . .
C17' N3 C13 C13 50.9(4) 4_755 4_755
C17' N3 C13 C13 126.5(4) . 4_755
C15 N3 C13 C13 -115.0(4) . 4_755
C15 N3 C13 C13 -74.4(4) 4_755 4_755
C17 N3 C13 C13 37(2) 4_755 4_755
C17 N3 C13 C13 172.0(6) . 4_755
C17' N3 C17 C18 48.4(7) 4_755 .
C17' N3 C17 C18 -19.7(6) . .
C15 N3 C17 C18 -150.6(6) . .
C15 N3 C17 C18 174.0(5) 4_755 .
C13 N3 C17 C18 -36(3) 4_755 .
C13 N3 C17 C18 -69.7(7) . .
C17 N3 C17 C18 101.1(5) 4_755 .
C16 C16 C15 C15 -0.002(2) 4_755 4_755
C16 C16 C15 N3 23.1(11) 4_755 .
C15 C16 C15 N3 23.1(11) 4_755 .
C15 C16 C15 C16 0.002(4) 4_755 4_755
C17' N3 C15 C15 -13.2(13) 4_755 4_755
C17' N3 C15 C15 -175.2(5) . 4_755
C13 N3 C15 C15 61.9(3) 4_755 4_755
C13 N3 C15 C15 123.9(3) . 4_755
C17 N3 C15 C15 -49.6(3) 4_755 4_755
C17 N3 C15 C15 -130.9(3) . 4_755
C17' N3 C15 C16 -38(2) 4_755 .
C17' N3 C15 C16 160.1(10) . .
C15 N3 C15 C16 -24.8(11) 4_755 .
C13 N3 C15 C16 37.1(11) 4_755 .
C13 N3 C15 C16 99.2(11) . .
C17 N3 C15 C16 -74.3(11) 4_755 .
C17 N3 C15 C16 -155.6(11) . .
C17' N3 C15 C16 -26.9(18) 4_755 4_755
C17' N3 C15 C16 171.0(6) . 4_755
C15 N3 C15 C16 -13.8(6) 4_755 4_755
C13 N3 C15 C16 48.1(7) 4_755 4_755
C13 N3 C15 C16 110.2(6) . 4_755
C17 N3 C15 C16 -63.3(7) 4_755 4_755
C17 N3 C15 C16 -144.6(6) . 4_755
C17' N3 C17' C18 -104.3(5) 4_755 .
C15 N3 C17' C18 69.7(7) . .
C15 N3 C17' C18 59.1(17) 4_755 .
C13 N3 C17' C18 -166.7(5) 4_755 .
C13 N3 C17' C18 142.2(7) . .
C17 N3 C17' C18 -52.2(7) 4_755 .
C17 N3 C17' C18 17.1(5) . .
C15 N3 C17' C17' 174.0(6) . 4_755
C15 N3 C17' C17' 163.5(17) 4_755 4_755
C13 N3 C17' C17' -62.4(4) 4_755 4_755
C13 N3 C17' C17' -113.5(4) . 4_755
C17 N3 C17' C17' 52.2(4) 4_755 4_755
C17 N3 C17' C17' 121.4(4) . 4_755
N3 C17 C18 C17' 17.9(5) . .
N3 C17' C18 C17 -19.4(6) . .
C17' C17' C18 C17 -73.1(4) 4_755 .
